data_4518833
loop_
_publ_author_name
'Gonz\'alez, Bruno'
'Fag\'undez, Catherine'
'Peixoto de Abreu Lima, Alejandro'
'Suescun, Leopoldo'
'Sellanes, Diver'
'Seoane, Gustavo A.'
'Carrera, Ignacio'

_publ_section_title
;
 Efficient Access to the Iboga Skeleton: Optimized Procedure to Obtain
 Voacangine from Voacanga africana Root Bark
;
_journal_name_full 'ACS Omega'
_journal_paper_doi 10.1021/acsomega.1c00745
_journal_year 2021
_chemical_absolute_configuration rmad
_chemical_formula_moiety 'C43 H57 N4 O5, 2.5(H2 O)'
_chemical_formula_sum 'C43 H57 N4 O7.5'
_chemical_formula_weight 749.92
_chemical_name_common voacamine
_space_group_crystal_system orthorhombic
_space_group_IT_number 18
_space_group_name_Hall 'P 2 2ab'
_space_group_name_H-M_alt 'P 21 21 2'
_atom_sites_solution_hydrogens geom
_audit_creation_method SHELXL-2018/3
_cell_angle_alpha 90
_cell_angle_beta 90
_cell_angle_gamma 90
_cell_formula_units_Z 4
_cell_length_a 18.7939(10)
_cell_length_b 22.4746(12)
_cell_length_c 10.3719(5)
_cell_measurement_reflns_used 9443
_cell_measurement_temperature 298(2)
_cell_measurement_theta_max 67.657
_cell_measurement_theta_min 3.65
_cell_volume 4380.9(4)
_computing_structure_refinement 'SHELXL-2018/3 (Sheldrick, 2018)'
_computing_structure_solution 'SHELXT 2014/5 (Sheldrick, 2014)'
_diffrn_ambient_temperature 298(2)
_diffrn_detector_area_resol_mean 10.4167
_diffrn_measured_fraction_theta_full 0.998
_diffrn_measured_fraction_theta_max 0.993
_diffrn_measurement_device_type 'Bruker D8 Venture/Photon 100 CMOS'
_diffrn_measurement_method '\j and \w scans'
_diffrn_radiation_type CuK\a
_diffrn_radiation_wavelength 1.54178
_diffrn_reflns_av_R_equivalents 0.0965
_diffrn_reflns_av_unetI/netI 0.0298
_diffrn_reflns_Laue_measured_fraction_full 0.998
_diffrn_reflns_Laue_measured_fraction_max 0.993
_diffrn_reflns_limit_h_max 22
_diffrn_reflns_limit_h_min -22
_diffrn_reflns_limit_k_max 27
_diffrn_reflns_limit_k_min -27
_diffrn_reflns_limit_l_max 11
_diffrn_reflns_limit_l_min -12
_diffrn_reflns_number 169742
_diffrn_reflns_point_group_measured_fraction_full 0.992
_diffrn_reflns_point_group_measured_fraction_max 0.986
_diffrn_reflns_theta_full 67.679
_diffrn_reflns_theta_max 68.927
_diffrn_reflns_theta_min 3.065
_diffrn_source 'Cu Incoatec microsource'
_exptl_absorpt_coefficient_mu 0.628
_exptl_absorpt_correction_T_max 0.7531
_exptl_absorpt_correction_T_min 0.6735
_exptl_absorpt_correction_type multi-scan
_exptl_absorpt_process_details
;
 SADABS 2016/2: Krause, L., Herbst-Irmer, R., Sheldrick G.M. & Stalke D.,
 J. Appl. Cryst. 48 (2015) 3-10
;
_exptl_crystal_colour 'light pink'
_exptl_crystal_density_diffrn 1.137
_exptl_crystal_description parallelepiped
_exptl_crystal_F_000 1612
_exptl_crystal_size_max 0.310
_exptl_crystal_size_mid 0.283
_exptl_crystal_size_min 0.130
_refine_diff_density_max 0.540
_refine_diff_density_min -0.292
_refine_diff_density_rms 0.069
_refine_ls_abs_structure_details
;
 Flack x determined using 1746 quotients [(I+)-(I-)]/[(I+)+(I-)]
 (Parsons, Flack and Wagner, Acta Cryst. B69 (2013) 249-259).
;
_refine_ls_abs_structure_Flack 0.01(13)
_refine_ls_extinction_method none
_refine_ls_goodness_of_fit_ref 1.071
_refine_ls_hydrogen_treatment constr
_refine_ls_matrix_type full
_refine_ls_number_parameters 874
_refine_ls_number_reflns 8023
_refine_ls_number_restraints 1572
_refine_ls_restrained_S_all 1.034
_refine_ls_R_factor_all 0.1552
_refine_ls_R_factor_gt 0.1276
_refine_ls_shift/su_max 0.000
_refine_ls_shift/su_mean 0.000
_refine_ls_structure_factor_coef Fsqd
_refine_ls_weighting_details 'w=1/[\s^2^(Fo^2^)+(0.1657P)^2^+5.3190P] where P=(Fo^2^+2Fc^2^)/3'
_refine_ls_weighting_scheme calc
_refine_ls_wR_factor_gt 0.3400
_refine_ls_wR_factor_ref 0.3659
_reflns_Friedel_coverage 0.778
_reflns_Friedel_fraction_full 0.985
_reflns_Friedel_fraction_max 0.976
_reflns_number_gt 5663
_reflns_number_total 8023
_reflns_threshold_expression 'I > 2\s(I)'
_cod_data_source_file ao1c00745_si_002.cif
_cod_data_source_block voacamina_uy_paper
_cod_original_formula_sum 'C43 H57 N4 O7.50'
_cod_database_code 4518833
_shelx_space_group_comment
;
The symmetry employed for this shelxl refinement is uniquely defined
by the following loop, which should always be used as a source of
symmetry information in preference to the above space-group names.
They are only intended as comments.
;
_shelx_estimated_absorpt_t_min 0.829
_shelx_estimated_absorpt_t_max 0.923

loop_
_space_group_symop_operation_xyz
'x, y, z'
'-x, -y, z'
'-x+1/2, y+1/2, -z'
'x+1/2, -y+1/2, -z'

loop_
_atom_site_label
_atom_site_type_symbol
_atom_site_fract_x
_atom_site_fract_y
_atom_site_fract_z
_atom_site_U_iso_or_equiv
_atom_site_adp_type
_atom_site_occupancy
_atom_site_site_symmetry_order
_atom_site_calc_flag
_atom_site_refinement_flags_posn
_atom_site_refinement_flags_adp
_atom_site_refinement_flags_occupancy
_atom_site_disorder_assembly
_atom_site_disorder_group
C1 C 0.0510(16) 0.5633(19) 0.137(3) 0.110(5) Uani 0.391(9) 1 d D U P A 1
H1A H 0.024619 0.581270 0.067700 0.165 Uiso 0.391(9) 1 calc R U P A 1
H1B H 0.061762 0.592779 0.200717 0.165 Uiso 0.391(9) 1 calc R U P A 1
H1C H 0.023033 0.532152 0.174982 0.165 Uiso 0.391(9) 1 calc R U P A 1
C2 C 0.1173(14) 0.5382(15) 0.086(3) 0.104(3) Uani 0.391(9) 1 d D U P A 1
H2 H 0.127008 0.543376 -0.001102 0.124 Uiso 0.391(9) 1 calc R U P A 1
C3 C 0.1666(15) 0.5072(13) 0.160(3) 0.100(2) Uani 0.391(9) 1 d D U P A 1
N4 N 0.2420(14) 0.4285(12) 0.076(2) 0.098(2) Uani 0.391(9) 1 d D U P A 1
C16 C 0.3113(15) 0.4184(16) 0.020(3) 0.101(5) Uani 0.391(9) 1 d D U P A 1
H16A H 0.341594 0.399489 0.082600 0.151 Uiso 0.391(9) 1 calc R U P A 1
H16B H 0.331821 0.455720 -0.005064 0.151 Uiso 0.391(9) 1 calc R U P A 1
H16C H 0.306715 0.393154 -0.054011 0.151 Uiso 0.391(9) 1 calc R U P A 1
C4 C 0.2360(14) 0.4943(13) 0.107(3) 0.099(3) Uani 0.391(9) 1 d D U P A 1
H4A H 0.272478 0.505377 0.168531 0.119 Uiso 0.391(9) 1 calc R U P A 1
H4B H 0.243247 0.517400 0.029034 0.119 Uiso 0.391(9) 1 calc R U P A 1
C5 C 0.2249(18) 0.3874(15) 0.187(3) 0.096(2) Uani 0.391(9) 1 d D U P A 1
H5 H 0.221878 0.346636 0.154313 0.116 Uiso 0.391(9) 1 calc R U P A 1
C6 C 0.285(2) 0.390(3) 0.291(3) 0.096(2) Uani 0.391(9) 1 d D U P A 1
H6A H 0.323281 0.364090 0.264307 0.115 Uiso 0.391(9) 1 calc R U P A 1
H6B H 0.303299 0.430193 0.294522 0.115 Uiso 0.391(9) 1 calc R U P A 1
C7 C 0.3080(17) 0.2640(13) 0.423(3) 0.104(3) Uani 0.391(9) 1 d D U P A 1
H7 H 0.325398 0.263612 0.338764 0.125 Uiso 0.391(9) 1 calc R U P A 1
C8 C 0.3112(19) 0.2141(14) 0.496(3) 0.109(3) Uani 0.391(9) 1 d D U P A 1
H8 H 0.333858 0.180325 0.464964 0.131 Uiso 0.391(9) 1 calc R U P A 1
C9 C 0.2816(18) 0.2133(14) 0.616(3) 0.109(3) Uani 0.391(9) 1 d D U P A 1
H9 H 0.282609 0.177764 0.662278 0.131 Uiso 0.391(9) 1 calc R U P A 1
C10 C 0.2510(17) 0.2606(13) 0.671(3) 0.105(3) Uani 0.391(9) 1 d D U P A 1
H10 H 0.233632 0.259196 0.755391 0.126 Uiso 0.391(9) 1 calc R U P A 1
C11 C 0.189(2) 0.4607(14) 0.520(3) 0.093(2) Uani 0.391(9) 1 d D U P A 1
H11 H 0.139419 0.453869 0.541898 0.111 Uiso 0.391(9) 1 calc R U P A 1
C12 C 0.187(3) 0.4942(15) 0.392(3) 0.095(2) Uani 0.391(9) 1 d D U P A 1
H12A H 0.235373 0.499241 0.363018 0.114 Uiso 0.391(9) 1 calc R U P A 1
H12B H 0.168350 0.533683 0.410224 0.114 Uiso 0.391(9) 1 calc R U P A 1
C13 C 0.1440(19) 0.4697(12) 0.277(3) 0.097(2) Uani 0.391(9) 1 d D U P A 1
H13 H 0.093525 0.477405 0.293730 0.116 Uiso 0.391(9) 1 calc R U P A 1
C14 C 0.1514(18) 0.4057(12) 0.237(3) 0.097(2) Uani 0.391(9) 1 d D U P A 1
H14 H 0.123077 0.404828 0.157538 0.116 Uiso 0.391(9) 1 calc R U P A 1
C15 C 0.1088(18) 0.3650(14) 0.325(3) 0.101(3) Uani 0.391(9) 1 d D U P A 1
O15 O 0.0673(17) 0.3826(13) 0.404(3) 0.102(5) Uani 0.391(9) 1 d D U P A 1
O16 O 0.1246(13) 0.3083(12) 0.305(3) 0.103(3) Uani 0.391(9) 1 d D U P A 1
C21 C 0.0877(19) 0.2649(16) 0.385(3) 0.111(5) Uani 0.391(9) 1 d D U P A 1
H21A H 0.039854 0.259956 0.354846 0.166 Uiso 0.391(9) 1 calc R U P A 1
H21B H 0.086795 0.278587 0.473085 0.166 Uiso 0.391(9) 1 calc R U P A 1
H21C H 0.112180 0.227413 0.381253 0.166 Uiso 0.391(9) 1 calc R U P A 1
C17 C 0.263(3) 0.3724(17) 0.424(3) 0.096(2) Uani 0.391(9) 1 d D U P A 1
C18 C 0.278(2) 0.3159(14) 0.474(3) 0.100(2) Uani 0.391(9) 1 d D U P A 1
N19 N 0.2120(15) 0.3621(13) 0.617(3) 0.096(2) Uani 0.391(9) 1 d D U P A 1
H19 H 0.187309 0.370266 0.684529 0.115 Uiso 0.391(9) 1 calc R U P A 1
C19 C 0.2465(17) 0.3115(13) 0.598(3) 0.100(2) Uani 0.391(9) 1 d D U P A 1
C20 C 0.221(3) 0.3999(16) 0.514(4) 0.094(2) Uani 0.391(9) 1 d D U P A 1
C1' C 0.0628(12) 0.5703(13) 0.189(2) 0.117(5) Uani 0.609(9) 1 d D U P A 2
H1A' H 0.065823 0.612566 0.200828 0.175 Uiso 0.609(9) 1 calc R U P A 2
H1B' H 0.057836 0.551177 0.271118 0.175 Uiso 0.609(9) 1 calc R U P A 2
H1C' H 0.022238 0.561128 0.136138 0.175 Uiso 0.609(9) 1 calc R U P A 2
C2' C 0.1275(10) 0.5489(10) 0.1253(18) 0.105(3) Uani 0.609(9) 1 d D U P A 2
H2' H 0.147954 0.573640 0.063683 0.126 Uiso 0.609(9) 1 calc R U P A 2
C3' C 0.1618(10) 0.4939(9) 0.1496(19) 0.100(2) Uani 0.609(9) 1 d D U P A 2
N4' N 0.2366(9) 0.4097(8) 0.0673(16) 0.098(2) Uani 0.609(9) 1 d D U P A 2
C16' C 0.3016(11) 0.3942(11) 0.000(2) 0.107(4) Uani 0.609(9) 1 d D U P A 2
H16D H 0.341439 0.412151 0.043250 0.160 Uiso 0.609(9) 1 calc R U P A 2
H16E H 0.299298 0.408331 -0.086927 0.160 Uiso 0.609(9) 1 calc R U P A 2
H16F H 0.307258 0.351710 0.000159 0.160 Uiso 0.609(9) 1 calc R U P A 2
C4' C 0.2269(10) 0.4765(9) 0.0823(18) 0.099(2) Uani 0.609(9) 1 d D U P A 2
H4A' H 0.267385 0.492323 0.128991 0.119 Uiso 0.609(9) 1 calc R U P A 2
H4B' H 0.226757 0.494500 -0.002673 0.119 Uiso 0.609(9) 1 calc R U P A 2
C5' C 0.2273(12) 0.3761(10) 0.190(2) 0.096(2) Uani 0.609(9) 1 d D U P A 2
H5' H 0.226132 0.333762 0.167809 0.116 Uiso 0.609(9) 1 calc R U P A 2
C6' C 0.2878(14) 0.3845(18) 0.290(2) 0.096(2) Uani 0.609(9) 1 d D U P A 2
H6A' H 0.329017 0.362224 0.261043 0.115 Uiso 0.609(9) 1 calc R U P A 2
H6B' H 0.301001 0.426245 0.291513 0.115 Uiso 0.609(9) 1 calc R U P A 2
C7' C 0.3376(12) 0.2647(10) 0.4393(19) 0.106(3) Uani 0.609(9) 1 d D U P A 2
H7' H 0.359995 0.265116 0.359358 0.127 Uiso 0.609(9) 1 calc R U P A 2
C8' C 0.3460(12) 0.2180(10) 0.5213(18) 0.110(3) Uani 0.609(9) 1 d D U P A 2
H8' H 0.370947 0.185161 0.490859 0.132 Uiso 0.609(9) 1 calc R U P A 2
C9' C 0.3207(12) 0.2155(10) 0.6453(19) 0.111(3) Uani 0.609(9) 1 d D U P A 2
H9' H 0.330614 0.182994 0.697941 0.134 Uiso 0.609(9) 1 calc R U P A 2
C10' C 0.2813(11) 0.2612(9) 0.6886(19) 0.106(3) Uani 0.609(9) 1 d D U P A 2
H10' H 0.264085 0.261395 0.772658 0.127 Uiso 0.609(9) 1 calc R U P A 2
C11' C 0.1875(16) 0.4491(9) 0.514(2) 0.092(2) Uani 0.609(9) 1 d D U P A 2
H11' H 0.138005 0.438749 0.533838 0.111 Uiso 0.609(9) 1 calc R U P A 2
C12' C 0.1892(18) 0.4820(10) 0.384(2) 0.095(2) Uani 0.609(9) 1 d D U P A 2
H12C H 0.238370 0.483515 0.355560 0.114 Uiso 0.609(9) 1 calc R U P A 2
H12D H 0.174278 0.522736 0.399363 0.114 Uiso 0.609(9) 1 calc R U P A 2
C13' C 0.1442(13) 0.4574(9) 0.2714(18) 0.097(2) Uani 0.609(9) 1 d D U P A 2
H13' H 0.094068 0.464335 0.292237 0.116 Uiso 0.609(9) 1 calc R U P A 2
C14' C 0.1525(12) 0.3928(9) 0.238(2) 0.096(2) Uani 0.609(9) 1 d D U P A 2
H14' H 0.121527 0.386843 0.163093 0.116 Uiso 0.609(9) 1 calc R U P A 2
C15' C 0.1244(12) 0.3493(10) 0.339(2) 0.101(3) Uani 0.609(9) 1 d D U P A 2
O15' O 0.0769(11) 0.3608(8) 0.412(2) 0.106(4) Uani 0.609(9) 1 d D U P A 2
O16' O 0.1462(8) 0.2947(7) 0.3187(17) 0.103(3) Uani 0.609(9) 1 d D U P A 2
C21' C 0.1238(13) 0.2483(11) 0.410(2) 0.115(5) Uani 0.609(9) 1 d D U P A 2
H21D H 0.118504 0.211139 0.365893 0.173 Uiso 0.609(9) 1 calc R U P A 2
H21E H 0.079142 0.259357 0.448607 0.173 Uiso 0.609(9) 1 calc R U P A 2
H21F H 0.159063 0.244215 0.476832 0.173 Uiso 0.609(9) 1 calc R U P A 2
C17' C 0.2703(18) 0.3656(11) 0.424(2) 0.096(2) Uani 0.609(9) 1 d D U P A 2
C18' C 0.2943(12) 0.3121(10) 0.479(2) 0.100(2) Uani 0.609(9) 1 d D U P A 2
N19' N 0.2302(9) 0.3578(9) 0.6251(18) 0.096(2) Uani 0.609(9) 1 d D U P A 2
H19' H 0.208833 0.366582 0.695842 0.115 Uiso 0.609(9) 1 calc R U P A 2
C19' C 0.2668(11) 0.3078(10) 0.6059(19) 0.100(2) Uani 0.609(9) 1 d D U P A 2
C20' C 0.2310(16) 0.3938(11) 0.517(2) 0.093(2) Uani 0.609(9) 1 d D U P A 2
CA C 0.5613(17) 0.7791(12) 0.972(2) 0.125(4) Uani 0.517(11) 1 d D U P B 1
HAA H 0.610926 0.771673 0.957560 0.187 Uiso 0.517(11) 1 calc R U P B 1
HAB H 0.553118 0.821179 0.976678 0.187 Uiso 0.517(11) 1 calc R U P B 1
HAC H 0.533970 0.762484 0.902750 0.187 Uiso 0.517(11) 1 calc R U P B 1
CB C 0.5391(15) 0.7507(8) 1.097(2) 0.114(3) Uani 0.517(11) 1 d D U P B 1
HBA H 0.578095 0.752290 1.158062 0.137 Uiso 0.517(11) 1 calc R U P B 1
HBB H 0.499169 0.772312 1.133321 0.137 Uiso 0.517(11) 1 calc R U P B 1
CC C 0.5184(12) 0.6877(9) 1.074(3) 0.109(2) Uani 0.517(11) 1 d D U P B 1
HC H 0.557775 0.665194 1.036230 0.131 Uiso 0.517(11) 1 calc R U P B 1
CD C 0.4925(15) 0.6579(12) 1.202(2) 0.109(3) Uani 0.517(11) 1 d D U P B 1
HDA H 0.476580 0.688753 1.260852 0.130 Uiso 0.517(11) 1 calc R U P B 1
HDB H 0.532419 0.637745 1.242177 0.130 Uiso 0.517(11) 1 calc R U P B 1
CE C 0.4304(13) 0.6119(10) 1.183(2) 0.105(2) Uani 0.517(11) 1 d D U P B 1
HE H 0.421114 0.587689 1.259494 0.126 Uiso 0.517(11) 1 calc R U P B 1
CF C 0.4464(16) 0.5740(9) 1.061(2) 0.101(2) Uani 0.517(11) 1 d D U P B 1
HFA H 0.412376 0.541790 1.053603 0.121 Uiso 0.517(11) 1 calc R U P B 1
HFB H 0.493820 0.557143 1.066503 0.121 Uiso 0.517(11) 1 calc R U P B 1
CG C 0.4407(14) 0.6165(10) 0.941(2) 0.0952(19) Uani 0.517(11) 1 d D U P B 1
CT C 0.5029(18) 0.6047(12) 0.853(3) 0.096(2) Uani 0.517(11) 1 d D U P B 1
OT O 0.5435(15) 0.5635(11) 0.864(2) 0.098(4) Uani 0.517(11) 1 d D U P B 1
OU O 0.5126(9) 0.6505(8) 0.7684(18) 0.100(3) Uani 0.517(11) 1 d D U P B 1
CU C 0.5694(13) 0.6446(13) 0.680(3) 0.109(5) Uani 0.517(11) 1 d D U P B 1
HUA H 0.563854 0.608354 0.632584 0.164 Uiso 0.517(11) 1 calc R U P B 1
HUB H 0.613573 0.643663 0.726790 0.164 Uiso 0.517(11) 1 calc R U P B 1
HUC H 0.569302 0.677793 0.622192 0.164 Uiso 0.517(11) 1 calc R U P B 1
NH N 0.3909(10) 0.7036(9) 1.0667(19) 0.103(2) Uani 0.517(11) 1 d D U P B 1
CJ C 0.3343(13) 0.7281(9) 0.980(2) 0.097(2) Uani 0.517(11) 1 d D U P B 1
HJA H 0.356040 0.744438 0.903355 0.117 Uiso 0.517(11) 1 calc R U P B 1
HJB H 0.309564 0.760111 1.024395 0.117 Uiso 0.517(11) 1 calc R U P B 1
CH C 0.4499(11) 0.6825(10) 0.990(2) 0.102(2) Uani 0.517(11) 1 d D U P B 1
HH H 0.455117 0.708579 0.914419 0.122 Uiso 0.517(11) 1 calc R U P B 1
CI C 0.3653(12) 0.6527(9) 1.144(2) 0.104(2) Uani 0.517(11) 1 d D U P B 1
HIA H 0.331224 0.629841 1.094039 0.125 Uiso 0.517(11) 1 calc R U P B 1
HIB H 0.341618 0.667098 1.220885 0.125 Uiso 0.517(11) 1 calc R U P B 1
CK C 0.2816(13) 0.6808(11) 0.943(3) 0.093(3) Uani 0.517(11) 1 d D U P B 1
HKA H 0.243760 0.700016 0.894760 0.111 Uiso 0.517(11) 1 calc R U P B 1
HKB H 0.260676 0.665394 1.021442 0.111 Uiso 0.517(11) 1 calc R U P B 1
CA' C 0.5846(14) 0.7889(13) 1.062(3) 0.127(5) Uani 0.483(11) 1 d D U P B 2
HAA' H 0.607199 0.754775 1.099180 0.190 Uiso 0.483(11) 1 calc R U P B 2
HAB' H 0.580332 0.819696 1.125365 0.190 Uiso 0.483(11) 1 calc R U P B 2
HAC' H 0.612672 0.803147 0.990734 0.190 Uiso 0.483(11) 1 calc R U P B 2
CB' C 0.5119(14) 0.7720(9) 1.014(3) 0.115(3) Uani 0.483(11) 1 d D U P B 2
HBA' H 0.475457 0.786793 1.071967 0.138 Uiso 0.483(11) 1 calc R U P B 2
HBB' H 0.503557 0.788113 0.928707 0.138 Uiso 0.483(11) 1 calc R U P B 2
CC' C 0.5115(12) 0.7053(9) 1.011(3) 0.109(2) Uani 0.483(11) 1 d D U P B 2
HC' H 0.550848 0.689755 0.958825 0.130 Uiso 0.483(11) 1 calc R U P B 2
CD' C 0.5125(15) 0.6790(12) 1.149(3) 0.109(3) Uani 0.483(11) 1 d D U P B 2
HDA' H 0.506469 0.711213 1.210173 0.131 Uiso 0.483(11) 1 calc R U P B 2
HDB' H 0.558764 0.661285 1.164288 0.131 Uiso 0.483(11) 1 calc R U P B 2
CE' C 0.4541(13) 0.6314(11) 1.174(2) 0.105(2) Uani 0.483(11) 1 d D U P B 2
HE' H 0.459003 0.612062 1.258186 0.126 Uiso 0.483(11) 1 calc R U P B 2
CF' C 0.4579(17) 0.5867(10) 1.060(2) 0.101(2) Uani 0.483(11) 1 d D U P B 2
HFA' H 0.423154 0.555425 1.073978 0.121 Uiso 0.483(11) 1 calc R U P B 2
HFB' H 0.504642 0.568498 1.058700 0.121 Uiso 0.483(11) 1 calc R U P B 2
CG' C 0.4435(15) 0.6164(11) 0.928(2) 0.0954(19) Uani 0.483(11) 1 d D U P B 2
CT' C 0.501(2) 0.6060(13) 0.829(3) 0.096(2) Uani 0.483(11) 1 d D U P B 2
OT' O 0.5409(16) 0.5641(12) 0.818(2) 0.097(4) Uani 0.483(11) 1 d D U P B 2
OU' O 0.4969(11) 0.6425(9) 0.7253(18) 0.100(3) Uani 0.483(11) 1 d D U P B 2
CU' C 0.5478(15) 0.6355(14) 0.624(3) 0.109(5) Uani 0.483(11) 1 d D U P B 2
HUA' H 0.594010 0.628613 0.660829 0.163 Uiso 0.483(11) 1 calc R U P B 2
HUB' H 0.549045 0.671003 0.572685 0.163 Uiso 0.483(11) 1 calc R U P B 2
HUC' H 0.534677 0.602296 0.571193 0.163 Uiso 0.483(11) 1 calc R U P B 2
NH' N 0.3783(10) 0.6975(10) 1.0399(19) 0.103(2) Uani 0.483(11) 1 d D U P B 2
CJ' C 0.3081(13) 0.7144(12) 0.997(3) 0.099(2) Uani 0.483(11) 1 d D U P B 2
HJA' H 0.310185 0.755037 0.965846 0.119 Uiso 0.483(11) 1 calc R U P B 2
HJB' H 0.276584 0.714079 1.071367 0.119 Uiso 0.483(11) 1 calc R U P B 2
CH' C 0.4374(11) 0.6853(10) 0.956(2) 0.102(2) Uani 0.483(11) 1 d D U P B 2
HH' H 0.429424 0.705953 0.874009 0.122 Uiso 0.483(11) 1 calc R U P B 2
CI' C 0.3843(13) 0.6682(11) 1.161(2) 0.104(2) Uani 0.483(11) 1 d D U P B 2
HIA' H 0.343844 0.641884 1.172782 0.124 Uiso 0.483(11) 1 calc R U P B 2
HIB' H 0.382826 0.697679 1.229685 0.124 Uiso 0.483(11) 1 calc R U P B 2
CK' C 0.2765(15) 0.6773(12) 0.897(3) 0.094(3) Uani 0.483(11) 1 d D U P B 2
HKA' H 0.228624 0.667503 0.924321 0.112 Uiso 0.483(11) 1 calc R U P B 2
HKB' H 0.271962 0.701872 0.820176 0.112 Uiso 0.483(11) 1 calc R U P B 2
CM C 0.2149(5) 0.4962(5) 0.6185(9) 0.0895(18) Uani 1 1 d . U . . .
CL C 0.1945(5) 0.5855(5) 0.7426(9) 0.086(2) Uani 1 1 d . U . . .
HL H 0.163971 0.615265 0.770894 0.103 Uiso 1 1 calc R U . . .
CO C 0.1706(5) 0.5428(6) 0.6631(11) 0.095(2) Uani 1 1 d . U . . .
OO O 0.1018(4) 0.5401(5) 0.6135(8) 0.118(2) Uani 1 1 d . U . . .
CV C 0.0528(7) 0.5815(8) 0.6604(18) 0.144(5) Uani 1 1 d . U . . .
HVA H 0.068288 0.620930 0.639049 0.216 Uiso 1 1 calc R U . . .
HVB H 0.049197 0.577639 0.752403 0.216 Uiso 1 1 calc R U . . .
HVC H 0.007079 0.574188 0.622154 0.216 Uiso 1 1 calc R U . . .
CN C 0.2838(5) 0.4929(5) 0.6653(9) 0.086(2) Uani 1 1 d . U . . .
HN H 0.313377 0.461437 0.642808 0.103 Uiso 1 1 calc R U . . .
CP C 0.2658(5) 0.5850(4) 0.7829(9) 0.0788(18) Uani 1 1 d . U . . .
CQ C 0.3075(5) 0.5377(4) 0.7465(9) 0.0776(18) Uani 1 1 d . U . . .
NQ N 0.3745(4) 0.5464(3) 0.8002(8) 0.0812(18) Uani 1 1 d . U . . .
HQ H 0.410363 0.522918 0.792458 0.097 Uiso 1 1 calc R U . . .
CR C 0.3734(5) 0.5992(4) 0.8680(10) 0.0836(18) Uani 1 1 d . U . . .
CS C 0.3085(5) 0.6253(4) 0.8597(10) 0.0845(18) Uani 1 1 d . U . . .
O1W O 0.0997(11) 0.4027(11) 0.8570(15) 0.108(4) Uani 0.391(9) 1 d . . P A 1
O1W' O 0.1590(7) 0.3788(7) 0.8671(10) 0.108(4) Uani 0.609(9) 1 d . . P A 2
O2W O 0.524(3) 0.505(4) 1.442(5) 0.34(3) Uani 0.5 1 d . U P C 1
O3W O 0.647(3) 0.389(2) 1.482(5) 0.281(14) Uani 0.5 1 d . U P D 1
O3W' O 0.573(3) 0.456(2) 1.459(5) 0.281(14) Uani 0.5 1 d . U P E 2

loop_
_atom_site_aniso_label
_atom_site_aniso_U_11
_atom_site_aniso_U_22
_atom_site_aniso_U_33
_atom_site_aniso_U_23
_atom_site_aniso_U_13
_atom_site_aniso_U_12
C1 0.099(9) 0.150(9) 0.080(9) -0.012(9) -0.011(9) -0.017(9)
C2 0.093(5) 0.145(6) 0.073(5) -0.008(5) -0.003(5) -0.029(5)
C3 0.090(4) 0.139(5) 0.071(4) -0.009(4) 0.001(3) -0.030(4)
N4 0.091(4) 0.137(5) 0.066(4) -0.008(4) 0.009(3) -0.035(5)
C16 0.095(8) 0.140(10) 0.066(8) -0.008(9) 0.015(7) -0.041(9)
C4 0.091(4) 0.138(5) 0.068(4) -0.008(5) 0.005(4) -0.034(5)
C5 0.088(3) 0.133(5) 0.068(3) -0.009(4) 0.010(3) -0.033(4)
C6 0.087(4) 0.129(5) 0.071(4) -0.010(4) 0.011(4) -0.033(4)
C7 0.098(6) 0.131(5) 0.084(4) -0.019(4) 0.003(5) -0.027(5)
C8 0.102(6) 0.134(5) 0.091(5) -0.017(4) 0.001(5) -0.025(6)
C9 0.102(6) 0.134(5) 0.091(5) -0.015(4) 0.001(5) -0.028(6)
C10 0.100(6) 0.131(5) 0.085(4) -0.014(4) 0.003(5) -0.029(5)
C11 0.080(4) 0.127(4) 0.072(3) -0.016(4) 0.003(3) -0.022(4)
C12 0.081(4) 0.131(5) 0.072(4) -0.015(4) 0.001(4) -0.026(4)
C13 0.085(3) 0.135(5) 0.071(3) -0.011(4) 0.003(3) -0.030(4)
C14 0.086(3) 0.134(5) 0.070(3) -0.010(4) 0.007(3) -0.033(4)
C15 0.090(5) 0.136(5) 0.075(4) -0.010(4) 0.008(4) -0.035(5)
O15 0.085(8) 0.141(10) 0.081(7) -0.002(9) 0.021(7) -0.028(8)
O16 0.092(6) 0.136(6) 0.080(5) -0.008(5) 0.007(5) -0.034(5)
C21 0.099(10) 0.140(10) 0.094(9) -0.004(9) 0.002(9) -0.037(9)
C17 0.088(4) 0.126(4) 0.073(3) -0.013(3) 0.007(3) -0.031(4)
C18 0.094(5) 0.128(4) 0.078(3) -0.017(3) 0.005(4) -0.030(4)
N19 0.090(5) 0.126(4) 0.072(4) -0.016(4) 0.005(4) -0.029(4)
C19 0.095(5) 0.128(4) 0.077(4) -0.016(4) 0.005(4) -0.029(4)
C20 0.086(4) 0.125(4) 0.071(3) -0.015(3) 0.005(3) -0.028(4)
C1' 0.107(8) 0.156(9) 0.088(9) -0.006(9) -0.011(8) -0.013(8)
C2' 0.094(5) 0.145(6) 0.075(5) -0.006(5) -0.004(5) -0.028(5)
C3' 0.090(4) 0.139(5) 0.071(4) -0.009(4) 0.001(3) -0.031(4)
N4' 0.091(4) 0.138(5) 0.066(3) -0.007(4) 0.010(3) -0.036(4)
C16' 0.095(7) 0.151(9) 0.074(7) -0.004(8) 0.019(6) -0.040(8)
C4' 0.091(4) 0.138(5) 0.068(4) -0.006(4) 0.005(4) -0.034(5)
C5' 0.088(3) 0.133(5) 0.068(3) -0.009(4) 0.011(3) -0.034(4)
C6' 0.087(4) 0.129(5) 0.071(3) -0.009(4) 0.012(3) -0.033(4)
C7' 0.101(5) 0.132(5) 0.084(4) -0.018(4) 0.002(5) -0.027(5)
C8' 0.104(6) 0.134(5) 0.092(5) -0.018(4) 0.001(5) -0.025(5)
C9' 0.105(6) 0.136(5) 0.093(5) -0.014(4) 0.002(5) -0.026(5)
C10' 0.100(6) 0.132(5) 0.085(4) -0.014(4) 0.002(5) -0.028(5)
C11' 0.079(4) 0.127(4) 0.071(3) -0.016(4) 0.003(3) -0.022(4)
C12' 0.081(4) 0.131(5) 0.073(4) -0.015(4) 0.001(3) -0.026(4)
C13' 0.084(3) 0.135(5) 0.071(3) -0.011(4) 0.003(3) -0.030(4)
C14' 0.086(3) 0.134(5) 0.069(3) -0.010(4) 0.008(3) -0.033(4)
C15' 0.090(4) 0.137(5) 0.075(4) -0.010(4) 0.006(4) -0.035(4)
O15' 0.092(6) 0.141(9) 0.085(6) -0.003(7) 0.016(5) -0.040(7)
O16' 0.093(6) 0.137(6) 0.080(4) -0.009(5) 0.007(5) -0.037(5)
C21' 0.102(9) 0.143(9) 0.100(8) -0.006(8) 0.005(8) -0.041(8)
C17' 0.088(4) 0.126(4) 0.072(3) -0.013(3) 0.007(3) -0.031(4)
C18' 0.094(5) 0.127(4) 0.078(3) -0.018(3) 0.005(4) -0.030(4)
N19' 0.090(5) 0.126(4) 0.072(4) -0.017(4) 0.005(4) -0.030(4)
C19' 0.095(5) 0.128(4) 0.077(3) -0.016(3) 0.004(4) -0.030(4)
C20' 0.085(4) 0.125(4) 0.070(3) -0.015(3) 0.004(3) -0.028(4)
CA 0.133(8) 0.108(8) 0.133(8) -0.021(8) -0.024(8) 0.000(8)
CB 0.125(5) 0.098(5) 0.121(5) -0.021(5) -0.026(5) 0.006(5)
CC 0.119(4) 0.092(4) 0.115(5) -0.022(4) -0.023(4) 0.009(4)
CD 0.119(5) 0.093(5) 0.114(5) -0.022(5) -0.021(5) 0.007(4)
CE 0.112(4) 0.092(4) 0.111(4) -0.018(4) -0.021(4) 0.012(4)
CF 0.105(4) 0.088(4) 0.108(4) -0.016(4) -0.022(4) 0.013(4)
CG 0.098(3) 0.083(3) 0.105(4) -0.019(3) -0.017(3) 0.016(3)
CT 0.094(4) 0.084(4) 0.108(5) -0.019(4) -0.013(4) 0.013(4)
OT 0.094(6) 0.086(6) 0.113(9) -0.024(8) -0.013(8) 0.024(6)
OU 0.096(5) 0.095(5) 0.110(6) -0.016(5) -0.009(5) 0.010(4)
CU 0.099(9) 0.111(8) 0.118(10) -0.019(9) 0.002(8) -0.001(8)
NH 0.111(4) 0.090(4) 0.107(4) -0.025(4) -0.017(4) 0.017(3)
CJ 0.104(5) 0.085(4) 0.102(5) -0.027(4) -0.012(4) 0.022(4)
CH 0.109(4) 0.087(4) 0.109(4) -0.023(4) -0.019(4) 0.015(3)
CI 0.113(5) 0.093(4) 0.107(4) -0.023(4) -0.018(4) 0.014(4)
CK 0.098(5) 0.083(4) 0.097(5) -0.026(5) -0.012(5) 0.027(4)
CA' 0.135(9) 0.113(9) 0.133(9) -0.019(9) -0.025(9) -0.003(8)
CB' 0.124(6) 0.099(5) 0.121(6) -0.020(5) -0.023(5) 0.007(5)
CC' 0.118(4) 0.092(4) 0.115(5) -0.022(4) -0.022(4) 0.010(4)
CD' 0.120(5) 0.093(5) 0.115(5) -0.022(4) -0.021(5) 0.006(4)
CE' 0.112(4) 0.093(4) 0.111(4) -0.019(4) -0.021(4) 0.010(4)
CF' 0.104(4) 0.089(4) 0.108(4) -0.016(4) -0.022(4) 0.013(4)
CG' 0.098(3) 0.083(3) 0.105(4) -0.018(3) -0.017(3) 0.016(3)
CT' 0.094(4) 0.085(4) 0.109(5) -0.019(4) -0.013(4) 0.013(4)
OT' 0.100(7) 0.081(6) 0.109(9) -0.031(8) -0.008(8) 0.021(6)
OU' 0.097(5) 0.093(5) 0.108(6) -0.019(5) -0.007(5) 0.009(4)
CU' 0.100(9) 0.111(9) 0.116(10) -0.015(9) 0.000(8) 0.008(8)
NH' 0.111(4) 0.091(4) 0.106(4) -0.025(4) -0.017(4) 0.018(4)
CJ' 0.106(5) 0.088(4) 0.104(5) -0.028(4) -0.013(4) 0.023(4)
CH' 0.109(4) 0.087(4) 0.109(4) -0.022(4) -0.019(4) 0.015(3)
CI' 0.112(5) 0.092(4) 0.106(4) -0.021(4) -0.019(4) 0.014(4)
CK' 0.100(5) 0.084(4) 0.098(5) -0.026(5) -0.012(5) 0.026(4)
CM 0.073(3) 0.122(4) 0.074(3) -0.016(3) 0.001(3) -0.002(3)
CL 0.070(4) 0.112(5) 0.077(4) -0.009(4) -0.002(3) 0.028(4)
CO 0.065(3) 0.133(5) 0.085(4) -0.009(4) -0.006(3) 0.018(4)
OO 0.074(4) 0.172(6) 0.109(5) -0.022(5) -0.005(3) 0.020(4)
CV 0.076(6) 0.189(11) 0.168(10) -0.012(10) -0.014(7) 0.033(7)
CN 0.073(4) 0.105(4) 0.079(4) -0.018(4) -0.005(4) 0.010(4)
CP 0.073(3) 0.090(4) 0.074(3) -0.008(3) -0.006(3) 0.024(3)
CQ 0.069(3) 0.090(4) 0.074(4) -0.013(3) -0.009(3) 0.018(3)
NQ 0.069(3) 0.086(4) 0.088(4) -0.015(3) -0.014(3) 0.023(3)
CR 0.083(3) 0.077(3) 0.091(4) -0.012(3) -0.010(3) 0.023(3)
CS 0.086(4) 0.082(3) 0.086(4) -0.017(3) -0.006(3) 0.030(3)
O1W 0.095(6) 0.177(11) 0.051(4) -0.015(6) 0.003(5) -0.008(7)
O1W' 0.095(6) 0.177(11) 0.051(4) -0.015(6) 0.003(5) -0.008(7)
O2W 0.34(3) 0.34(3) 0.33(3) -0.003(15) 0.005(14) 0.003(15)
O3W 0.294(16) 0.279(16) 0.271(16) -0.004(10) -0.010(10) 0.001(10)
O3W' 0.294(16) 0.279(16) 0.271(16) -0.004(10) -0.010(10) 0.001(10)

loop_
_atom_type_symbol
_atom_type_description
_atom_type_scat_dispersion_real
_atom_type_scat_dispersion_imag
_atom_type_scat_source
C C 0.0181 0.0091 'International Tables Vol C Tables 4.2.6.8 and 6.1.1.4'
H H 0.0000 0.0000 'International Tables Vol C Tables 4.2.6.8 and 6.1.1.4'
N N 0.0311 0.0180 'International Tables Vol C Tables 4.2.6.8 and 6.1.1.4'
O O 0.0492 0.0322 'International Tables Vol C Tables 4.2.6.8 and 6.1.1.4'

loop_
_geom_angle_atom_site_label_1
_geom_angle_atom_site_label_2
_geom_angle_atom_site_label_3
_geom_angle
_geom_angle_site_symmetry_1
_geom_angle_site_symmetry_3
_geom_angle_publ_flag
C2 C1 H1A 109.5 . . ?
C2 C1 H1B 109.5 . . ?
H1A C1 H1B 109.5 . . ?
C2 C1 H1C 109.5 . . ?
H1A C1 H1C 109.5 . . ?
H1B C1 H1C 109.5 . . ?
C3 C2 C1 124(2) . . ?
C3 C2 H2 117.9 . . ?
C1 C2 H2 117.9 . . ?
C2 C3 C4 120(2) . . ?
C2 C3 C13 122(2) . . ?
C4 C3 C13 116(2) . . ?
C16 N4 C5 114(2) . . ?
C16 N4 C4 108(2) . . ?
C5 N4 C4 114.8(19) . . ?
N4 C16 H16A 109.5 . . ?
N4 C16 H16B 109.5 . . ?
H16A C16 H16B 109.5 . . ?
N4 C16 H16C 109.5 . . ?
H16A C16 H16C 109.5 . . ?
H16B C16 H16C 109.5 . . ?
C3 C4 N4 110(2) . . ?
C3 C4 H4A 109.6 . . ?
N4 C4 H4A 109.6 . . ?
C3 C4 H4B 109.6 . . ?
N4 C4 H4B 109.6 . . ?
H4A C4 H4B 108.2 . . ?
N4 C5 C14 106.5(19) . . ?
N4 C5 C6 111(2) . . ?
C14 C5 C6 114(2) . . ?
N4 C5 H5 108.5 . . ?
C14 C5 H5 108.5 . . ?
C6 C5 H5 108.5 . . ?
C17 C6 C5 116(3) . . ?
C17 C6 H6A 108.4 . . ?
C5 C6 H6A 108.4 . . ?
C17 C6 H6B 108.4 . . ?
C5 C6 H6B 108.4 . . ?
H6A C6 H6B 107.5 . . ?
C8 C7 C18 120(2) . . ?
C8 C7 H7 120.2 . . ?
C18 C7 H7 120.2 . . ?
C7 C8 C9 120(3) . . ?
C7 C8 H8 119.8 . . ?
C9 C8 H8 119.8 . . ?
C10 C9 C8 124(3) . . ?
C10 C9 H9 118.1 . . ?
C8 C9 H9 118.1 . . ?
C9 C10 C19 117(2) . . ?
C9 C10 H10 121.6 . . ?
C19 C10 H10 121.6 . . ?
CM C11 C20 115(3) . . ?
CM C11 C12 112(2) . . ?
C20 C11 C12 115(2) . . ?
CM C11 H11 104.4 . . ?
C20 C11 H11 104.4 . . ?
C12 C11 H11 104.4 . . ?
C11 C12 C13 121(2) . . ?
C11 C12 H12A 107.1 . . ?
C13 C12 H12A 107.1 . . ?
C11 C12 H12B 107.1 . . ?
C13 C12 H12B 107.1 . . ?
H12A C12 H12B 106.8 . . ?
C14 C13 C12 121(2) . . ?
C14 C13 C3 106.1(18) . . ?
C12 C13 C3 106(2) . . ?
C14 C13 H13 107.9 . . ?
C12 C13 H13 107.9 . . ?
C3 C13 H13 107.9 . . ?
C13 C14 C15 111.1(19) . . ?
C13 C14 C5 116(2) . . ?
C15 C14 C5 121(2) . . ?
C13 C14 H14 101.8 . . ?
C15 C14 H14 101.8 . . ?
C5 C14 H14 101.8 . . ?
O15 C15 O16 125(2) . . ?
O15 C15 C14 124(3) . . ?
O16 C15 C14 112(2) . . ?
C15 O16 C21 117(2) . . ?
O16 C21 H21A 109.5 . . ?
O16 C21 H21B 109.5 . . ?
H21A C21 H21B 109.5 . . ?
O16 C21 H21C 109.5 . . ?
H21A C21 H21C 109.5 . . ?
H21B C21 H21C 109.5 . . ?
C20 C17 C18 106.5(18) . . ?
C20 C17 C6 132(3) . . ?
C18 C17 C6 121(2) . . ?
C7 C18 C17 135(2) . . ?
C7 C18 C19 117(2) . . ?
C17 C18 C19 107.8(19) . . ?
C19 N19 C20 110.7(19) . . ?
C19 N19 H19 124.7 . . ?
C20 N19 H19 124.7 . . ?
N19 C19 C10 131(2) . . ?
N19 C19 C18 106.3(19) . . ?
C10 C19 C18 122(2) . . ?
C17 C20 N19 108.6(19) . . ?
C17 C20 C11 132(2) . . ?
N19 C20 C11 119(2) . . ?
C2' C1' H1A' 109.5 . . ?
C2' C1' H1B' 109.5 . . ?
H1A' C1' H1B' 109.5 . . ?
C2' C1' H1C' 109.5 . . ?
H1A' C1' H1C' 109.5 . . ?
H1B' C1' H1C' 109.5 . . ?
C3' C2' C1' 125.8(19) . . ?
C3' C2' H2' 117.1 . . ?
C1' C2' H2' 117.1 . . ?
C2' C3' C4' 122.0(16) . . ?
C2' C3' C13' 120.8(16) . . ?
C4' C3' C13' 115.3(16) . . ?
C16' N4' C5' 112.7(15) . . ?
C16' N4' C4' 112.9(14) . . ?
C5' N4' C4' 113.5(13) . . ?
N4' C16' H16D 109.5 . . ?
N4' C16' H16E 109.5 . . ?
H16D C16' H16E 109.5 . . ?
N4' C16' H16F 109.5 . . ?
H16D C16' H16F 109.5 . . ?
H16E C16' H16F 109.5 . . ?
C3' C4' N4' 114.5(14) . . ?
C3' C4' H4A' 108.6 . . ?
N4' C4' H4A' 108.6 . . ?
C3' C4' H4B' 108.6 . . ?
N4' C4' H4B' 108.6 . . ?
H4A' C4' H4B' 107.6 . . ?
N4' C5' C14' 105.1(14) . . ?
N4' C5' C6' 115.0(14) . . ?
C14' C5' C6' 115.2(15) . . ?
N4' C5' H5' 107.0 . . ?
C14' C5' H5' 107.0 . . ?
C6' C5' H5' 107.0 . . ?
C17' C6' C5' 115.2(18) . . ?
C17' C6' H6A' 108.5 . . ?
C5' C6' H6A' 108.5 . . ?
C17' C6' H6B' 108.5 . . ?
C5' C6' H6B' 108.5 . . ?
H6A' C6' H6B' 107.5 . . ?
C8' C7' C18' 118.1(17) . . ?
C8' C7' H7' 120.9 . . ?
C18' C7' H7' 120.9 . . ?
C7' C8' C9' 125(2) . . ?
C7' C8' H8' 117.3 . . ?
C9' C8' H8' 117.3 . . ?
C10' C9' C8' 118(2) . . ?
C10' C9' H9' 120.9 . . ?
C8' C9' H9' 120.9 . . ?
C9' C10' C19' 118.8(18) . . ?
C9' C10' H10' 120.6 . . ?
C19' C10' H10' 120.6 . . ?
C20' C11' C12' 114.0(16) . . ?
C20' C11' CM 111(2) . . ?
C12' C11' CM 105.6(15) . . ?
C20' C11' H11' 108.6 . . ?
C12' C11' H11' 108.6 . . ?
CM C11' H11' 108.6 . . ?
C11' C12' C13' 118.6(16) . . ?
C11' C12' H12C 107.7 . . ?
C13' C12' H12C 107.7 . . ?
C11' C12' H12D 107.7 . . ?
C13' C12' H12D 107.7 . . ?
H12C C12' H12D 107.1 . . ?
C14' C13' C3' 107.7(13) . . ?
C14' C13' C12' 117.7(17) . . ?
C3' C13' C12' 108.2(14) . . ?
C14' C13' H13' 107.6 . . ?
C3' C13' H13' 107.6 . . ?
C12' C13' H13' 107.6 . . ?
C13' C14' C15' 115.2(14) . . ?
C13' C14' C5' 113.8(14) . . ?
C15' C14' C5' 112.5(16) . . ?
C13' C14' H14' 104.6 . . ?
C15' C14' H14' 104.6 . . ?
C5' C14' H14' 104.6 . . ?
O15' C15' O16' 122.5(17) . . ?
O15' C15' C14' 123.5(19) . . ?
O16' C15' C14' 112.4(15) . . ?
C15' O16' C21' 117.9(15) . . ?
O16' C21' H21D 109.5 . . ?
O16' C21' H21E 109.5 . . ?
H21D C21' H21E 109.5 . . ?
O16' C21' H21F 109.5 . . ?
H21D C21' H21F 109.5 . . ?
H21E C21' H21F 109.5 . . ?
C20' C17' C18' 106.8(14) . . ?
C20' C17' C6' 129.9(19) . . ?
C18' C17' C6' 123.3(18) . . ?
C17' C18' C7' 136.1(16) . . ?
C17' C18' C19' 108.4(15) . . ?
C7' C18' C19' 115.5(17) . . ?
C19' N19' C20' 111.5(14) . . ?
C19' N19' H19' 124.3 . . ?
C20' N19' H19' 124.3 . . ?
N19' C19' C10' 130.5(16) . . ?
N19' C19' C18' 105.6(16) . . ?
C10' C19' C18' 123.8(18) . . ?
C17' C20' N19' 107.7(15) . . ?
C17' C20' C11' 132.1(16) . . ?
N19' C20' C11' 119.9(15) . . ?
CB CA HAA 109.5 . . ?
CB CA HAB 109.5 . . ?
HAA CA HAB 109.5 . . ?
CB CA HAC 109.5 . . ?
HAA CA HAC 109.5 . . ?
HAB CA HAC 109.5 . . ?
CC CB CA 110.0(19) . . ?
CC CB HBA 109.7 . . ?
CA CB HBA 109.7 . . ?
CC CB HBB 109.7 . . ?
CA CB HBB 109.7 . . ?
HBA CB HBB 108.2 . . ?
CB CC CD 111(2) . . ?
CB CC CH 112.0(19) . . ?
CD CC CH 100.9(17) . . ?
CB CC HC 110.9 . . ?
CD CC HC 110.9 . . ?
CH CC HC 110.9 . . ?
CC CD CE 113.8(16) . . ?
CC CD HDA 108.8 . . ?
CE CD HDA 108.8 . . ?
CC CD HDB 108.8 . . ?
CE CD HDB 108.8 . . ?
HDA CD HDB 107.7 . . ?
CF CE CD 108.7(19) . . ?
CF CE CI 105.2(17) . . ?
CD CE CI 103.0(17) . . ?
CF CE HE 113.1 . . ?
CD CE HE 113.1 . . ?
CI CE HE 113.1 . . ?
CE CF CG 107.2(15) . . ?
CE CF HFA 110.3 . . ?
CG CF HFA 110.3 . . ?
CE CF HFB 110.3 . . ?
CG CF HFB 110.3 . . ?
HFA CF HFB 108.5 . . ?
CT CG CR 107.0(19) . . ?
CT CG CF 108.8(17) . . ?
CR CG CF 107.2(19) . . ?
CT CG CH 105.9(18) . . ?
CR CG CH 119.2(17) . . ?
CF CG CH 108.3(16) . . ?
OT CT OU 124(2) . . ?
OT CT CG 124(2) . . ?
OU CT CG 111.2(16) . . ?
CT OU CU 116.4(17) . . ?
OU CU HUA 109.5 . . ?
OU CU HUB 109.5 . . ?
HUA CU HUB 109.5 . . ?
OU CU HUC 109.5 . . ?
HUA CU HUC 109.5 . . ?
HUB CU HUC 109.5 . . ?
CH NH CI 107.2(16) . . ?
CH NH CJ 109.6(17) . . ?
CI NH CJ 112.1(17) . . ?
NH CJ CK 111.3(17) . . ?
NH CJ HJA 109.4 . . ?
CK CJ HJA 109.4 . . ?
NH CJ HJB 109.4 . . ?
CK CJ HJB 109.4 . . ?
HJA CJ HJB 108.0 . . ?
NH CH CC 107.2(16) . . ?
NH CH CG 113.6(17) . . ?
CC CH CG 109.8(16) . . ?
NH CH HH 108.7 . . ?
CC CH HH 108.7 . . ?
CG CH HH 108.7 . . ?
NH CI CE 109.6(17) . . ?
NH CI HIA 109.8 . . ?
CE CI HIA 109.8 . . ?
NH CI HIB 109.8 . . ?
CE CI HIB 109.8 . . ?
HIA CI HIB 108.2 . . ?
CJ CK CS 119(2) . . ?
CJ CK HKA 107.6 . . ?
CS CK HKA 107.6 . . ?
CJ CK HKB 107.6 . . ?
CS CK HKB 107.6 . . ?
HKA CK HKB 107.0 . . ?
CB' CA' HAA' 109.5 . . ?
CB' CA' HAB' 109.5 . . ?
HAA' CA' HAB' 109.5 . . ?
CB' CA' HAC' 109.5 . . ?
HAA' CA' HAC' 109.5 . . ?
HAB' CA' HAC' 109.5 . . ?
CC' CB' CA' 105.4(19) . . ?
CC' CB' HBA' 110.7 . . ?
CA' CB' HBA' 110.7 . . ?
CC' CB' HBB' 110.7 . . ?
CA' CB' HBB' 110.7 . . ?
HBA' CB' HBB' 108.8 . . ?
CB' CC' CD' 111(2) . . ?
CB' CC' CH' 107.4(18) . . ?
CD' CC' CH' 103.7(19) . . ?
CB' CC' HC' 111.4 . . ?
CD' CC' HC' 111.4 . . ?
CH' CC' HC' 111.4 . . ?
CC' CD' CE' 114.2(17) . . ?
CC' CD' HDA' 108.7 . . ?
CE' CD' HDA' 108.7 . . ?
CC' CD' HDB' 108.7 . . ?
CE' CD' HDB' 108.7 . . ?
HDA' CD' HDB' 107.6 . . ?
CF' CE' CD' 106.6(19) . . ?
CF' CE' CI' 108.6(18) . . ?
CD' CE' CI' 102.4(18) . . ?
CF' CE' HE' 112.8 . . ?
CD' CE' HE' 112.8 . . ?
CI' CE' HE' 112.8 . . ?
CE' CF' CG' 112.9(16) . . ?
CE' CF' HFA' 109.0 . . ?
CG' CF' HFA' 109.0 . . ?
CE' CF' HFB' 109.0 . . ?
CG' CF' HFB' 109.0 . . ?
HFA' CF' HFB' 107.8 . . ?
CR CG' CT' 108(2) . . ?
CR CG' CF' 114(2) . . ?
CT' CG' CF' 114.2(19) . . ?
CR CG' CH' 105.3(18) . . ?
CT' CG' CH' 109.2(18) . . ?
CF' CG' CH' 105.6(16) . . ?
OT' CT' OU' 116(2) . . ?
OT' CT' CG' 129(2) . . ?
OU' CT' CG' 113.6(18) . . ?
CT' OU' CU' 118.3(18) . . ?
OU' CU' HUA' 109.5 . . ?
OU' CU' HUB' 109.5 . . ?
HUA' CU' HUB' 109.5 . . ?
OU' CU' HUC' 109.5 . . ?
HUA' CU' HUC' 109.5 . . ?
HUB' CU' HUC' 109.5 . . ?
CI' NH' CH' 112.6(16) . . ?
CI' NH' CJ' 118(2) . . ?
CH' NH' CJ' 124.9(18) . . ?
NH' CJ' CK' 116.1(19) . . ?
NH' CJ' HJA' 108.3 . . ?
CK' CJ' HJA' 108.3 . . ?
NH' CJ' HJB' 108.3 . . ?
CK' CJ' HJB' 108.3 . . ?
HJA' CJ' HJB' 107.4 . . ?
NH' CH' CC' 114.2(18) . . ?
NH' CH' CG' 110.9(17) . . ?
CC' CH' CG' 106.5(16) . . ?
NH' CH' HH' 108.4 . . ?
CC' CH' HH' 108.4 . . ?
CG' CH' HH' 108.4 . . ?
NH' CI' CE' 112.7(19) . . ?
NH' CI' HIA' 109.1 . . ?
CE' CI' HIA' 109.1 . . ?
NH' CI' HIB' 109.1 . . ?
CE' CI' HIB' 109.1 . . ?
HIA' CI' HIB' 107.8 . . ?
CS CK' CJ' 121(2) . . ?
CS CK' HKA' 107.2 . . ?
CJ' CK' HKA' 107.2 . . ?
CS CK' HKB' 107.2 . . ?
CJ' CK' HKB' 107.2 . . ?
HKA' CK' HKB' 106.8 . . ?
C11 CM CN 123.5(19) . . ?
C11 CM CO 117.8(18) . . ?
CN CM CO 118.4(9) . . ?
CN CM C11' 120.2(13) . . ?
CO CM C11' 121.4(12) . . ?
CO CL CP 119.8(9) . . ?
CO CL HL 120.1 . . ?
CP CL HL 120.1 . . ?
CL CO OO 124.7(9) . . ?
CL CO CM 122.1(9) . . ?
OO CO CM 113.1(10) . . ?
CO OO CV 117.1(10) . . ?
OO CV HVA 109.5 . . ?
OO CV HVB 109.5 . . ?
HVA CV HVB 109.5 . . ?
OO CV HVC 109.5 . . ?
HVA CV HVC 109.5 . . ?
HVB CV HVC 109.5 . . ?
CM CN CQ 118.3(9) . . ?
CM CN HN 120.8 . . ?
CQ CN HN 120.8 . . ?
CQ CP CL 118.0(9) . . ?
CQ CP CS 108.6(8) . . ?
CL CP CS 133.4(8) . . ?
CP CQ CN 123.1(8) . . ?
CP CQ NQ 107.3(8) . . ?
CN CQ NQ 129.5(8) . . ?
CR NQ CQ 108.2(7) . . ?
CR NQ HQ 125.9 . . ?
CQ NQ HQ 125.9 . . ?
CS CR NQ 110.6(9) . . ?
CS CR CG' 134.7(12) . . ?
NQ CR CG' 114.6(11) . . ?
CS CR CG 131.9(11) . . ?
NQ CR CG 117.5(10) . . ?
CR CS CK' 138.2(14) . . ?
CR CS CP 105.3(8) . . ?
CK' CS CP 116.4(12) . . ?
CR CS CK 126.0(12) . . ?
CP CS CK 127.6(11) . . ?

loop_
_geom_bond_atom_site_label_1
_geom_bond_atom_site_label_2
_geom_bond_distance
_geom_bond_site_symmetry_2
_geom_bond_publ_flag
C1 C2 1.47(3) . ?
C1 H1A 0.9600 . ?
C1 H1B 0.9600 . ?
C1 H1C 0.9600 . ?
C2 C3 1.39(3) . ?
C2 H2 0.9300 . ?
C3 C4 1.44(2) . ?
C3 C13 1.54(2) . ?
N4 C16 1.45(2) . ?
N4 C5 1.51(2) . ?
N4 C4 1.52(2) . ?
C16 H16A 0.9600 . ?
C16 H16B 0.9600 . ?
C16 H16C 0.9600 . ?
C4 H4A 0.9700 . ?
C4 H4B 0.9700 . ?
C5 C14 1.53(2) . ?
C5 C6 1.56(2) . ?
C5 H5 0.9800 . ?
C6 C17 1.49(2) . ?
C6 H6A 0.9700 . ?
C6 H6B 0.9700 . ?
C7 C8 1.36(3) . ?
C7 C18 1.40(3) . ?
C7 H7 0.9300 . ?
C8 C9 1.36(3) . ?
C8 H8 0.9300 . ?
C9 C10 1.34(3) . ?
C9 H9 0.9300 . ?
C10 C19 1.38(2) . ?
C10 H10 0.9300 . ?
C11 CM 1.38(4) . ?
C11 C20 1.49(2) . ?
C11 C12 1.53(2) . ?
C11 H11 0.9800 . ?
C12 C13 1.54(2) . ?
C12 H12A 0.9700 . ?
C12 H12B 0.9700 . ?
C13 C14 1.50(2) . ?
C13 H13 0.9800 . ?
C14 C15 1.52(2) . ?
C14 H14 0.9800 . ?
C15 O15 1.20(2) . ?
C15 O16 1.32(2) . ?
O16 C21 1.46(2) . ?
C21 H21A 0.9600 . ?
C21 H21B 0.9600 . ?
C21 H21C 0.9600 . ?
C17 C20 1.36(2) . ?
C17 C18 1.40(2) . ?
C18 C19 1.42(2) . ?
N19 C19 1.32(2) . ?
N19 C20 1.38(2) . ?
N19 H19 0.8600 . ?
C1' C2' 1.46(2) . ?
C1' H1A' 0.9600 . ?
C1' H1B' 0.9600 . ?
C1' H1C' 0.9600 . ?
C2' C3' 1.42(2) . ?
C2' H2' 0.9300 . ?
C3' C4' 1.46(2) . ?
C3' C13' 1.542(19) . ?
N4' C16' 1.449(18) . ?
N4' C5' 1.491(18) . ?
N4' C4' 1.52(2) . ?
C16' H16D 0.9600 . ?
C16' H16E 0.9600 . ?
C16' H16F 0.9600 . ?
C4' H4A' 0.9700 . ?
C4' H4B' 0.9700 . ?
C5' C14' 1.538(19) . ?
C5' C6' 1.550(19) . ?
C5' H5' 0.9800 . ?
C6' C17' 1.494(17) . ?
C6' H6A' 0.9700 . ?
C6' H6B' 0.9700 . ?
C7' C8' 1.36(2) . ?
C7' C18' 1.40(2) . ?
C7' H7' 0.9300 . ?
C8' C9' 1.37(2) . ?
C8' H8' 0.9300 . ?
C9' C10' 1.34(2) . ?
C9' H9' 0.9300 . ?
C10' C19' 1.38(2) . ?
C10' H10' 0.9300 . ?
C11' C20' 1.49(2) . ?
C11' C12' 1.538(19) . ?
C11' CM 1.60(2) . ?
C11' H11' 0.9800 . ?
C12' C13' 1.544(18) . ?
C12' H12C 0.9700 . ?
C12' H12D 0.9700 . ?
C13' C14' 1.50(2) . ?
C13' H13' 0.9800 . ?
C14' C15' 1.53(2) . ?
C14' H14' 0.9800 . ?
C15' O15' 1.198(18) . ?
C15' O16' 1.31(2) . ?
O16' C21' 1.473(19) . ?
C21' H21D 0.9600 . ?
C21' H21E 0.9600 . ?
C21' H21F 0.9600 . ?
C17' C20' 1.366(18) . ?
C17' C18' 1.40(2) . ?
C18' C19' 1.420(19) . ?
N19' C19' 1.33(2) . ?
N19' C20' 1.385(18) . ?
N19' H19' 0.8600 . ?
CA CB 1.502(13) . ?
CA HAA 0.9600 . ?
CA HAB 0.9600 . ?
CA HAC 0.9600 . ?
CB CC 1.487(12) . ?
CB HBA 0.9700 . ?
CB HBB 0.9700 . ?
CC CD 1.56(3) . ?
CC CH 1.56(3) . ?
CC HC 0.9800 . ?
CD CE 1.57(3) . ?
CD HDA 0.9700 . ?
CD HDB 0.9700 . ?
CE CF 1.55(2) . ?
CE CI 1.58(2) . ?
CE HE 0.9800 . ?
CF CG 1.57(2) . ?
CF HFA 0.9700 . ?
CF HFB 0.9700 . ?
CG CT 1.51(2) . ?
CG CR 1.53(3) . ?
CG CH 1.57(2) . ?
CT OT 1.207(18) . ?
CT OU 1.36(2) . ?
OU CU 1.41(2) . ?
CU HUA 0.9600 . ?
CU HUB 0.9600 . ?
CU HUC 0.9600 . ?
NH CH 1.45(2) . ?
NH CI 1.48(2) . ?
NH CJ 1.50(2) . ?
CJ CK 1.50(2) . ?
CJ HJA 0.9700 . ?
CJ HJB 0.9700 . ?
CH HH 0.9800 . ?
CI HIA 0.9700 . ?
CI HIB 0.9700 . ?
CK CS 1.60(2) . ?
CK HKA 0.9700 . ?
CK HKB 0.9700 . ?
CA' CB' 1.500(13) . ?
CA' HAA' 0.9600 . ?
CA' HAB' 0.9600 . ?
CA' HAC' 0.9600 . ?
CB' CC' 1.499(13) . ?
CB' HBA' 0.9700 . ?
CB' HBB' 0.9700 . ?
CC' CD' 1.55(3) . ?
CC' CH' 1.57(3) . ?
CC' HC' 0.9800 . ?
CD' CE' 1.56(3) . ?
CD' HDA' 0.9700 . ?
CD' HDB' 0.9700 . ?
CE' CF' 1.55(2) . ?
CE' CI' 1.56(2) . ?
CE' HE' 0.9800 . ?
CF' CG' 1.55(2) . ?
CF' HFA' 0.9700 . ?
CF' HFB' 0.9700 . ?
CG' CR 1.50(3) . ?
CG' CT' 1.51(2) . ?
CG' CH' 1.58(2) . ?
CT' OT' 1.205(18) . ?
CT' OU' 1.35(2) . ?
OU' CU' 1.43(2) . ?
CU' HUA' 0.9600 . ?
CU' HUB' 0.9600 . ?
CU' HUC' 0.9600 . ?
NH' CI' 1.43(2) . ?
NH' CH' 1.44(2) . ?
NH' CJ' 1.44(2) . ?
CJ' CK' 1.46(2) . ?
CJ' HJA' 0.9700 . ?
CJ' HJB' 0.9700 . ?
CH' HH' 0.9800 . ?
CI' HIA' 0.9700 . ?
CI' HIB' 0.9700 . ?
CK' CS 1.37(3) . ?
CK' HKA' 0.9700 . ?
CK' HKB' 0.9700 . ?
CM CN 1.385(13) . ?
CM CO 1.415(15) . ?
CL CO 1.342(15) . ?
CL CP 1.403(13) . ?
CL HL 0.9300 . ?
CO OO 1.392(12) . ?
OO CV 1.396(16) . ?
CV HVA 0.9600 . ?
CV HVB 0.9600 . ?
CV HVC 0.9600 . ?
CN CQ 1.386(13) . ?
CN HN 0.9300 . ?
CP CQ 1.372(12) . ?
CP CS 1.450(14) . ?
CQ NQ 1.391(11) . ?
NQ CR 1.381(12) . ?
NQ HQ 0.8600 . ?
CR CS 1.356(13) . ?
O2W O2W 0.94(12) 2_665 ?

loop_
_geom_hbond_atom_site_label_D
_geom_hbond_atom_site_label_H
_geom_hbond_atom_site_label_A
_geom_hbond_distance_DH
_geom_hbond_distance_HA
_geom_hbond_distance_DA
_geom_hbond_angle_DHA
_geom_hbond_site_symmetry_A
_geom_hbond_publ_flag
C11 H11 O15 0.98 2.54 3.13(6) 118.6 . yes
N19 H19 O1W 0.86 2.54 3.39(3) 170.1 . yes
C11' H11' O15' 0.98 2.45 3.06(3) 120.4 . yes
N19' H19' O1W' 0.86 2.03 2.88(2) 174.4 . yes
CE' HE' O3W' 0.98 2.65 3.58(6) 158.9 2_665 yes
NQ HQ OT' 0.86 2.18 2.96(2) 150.4 2_665 yes

loop_
_geom_torsion_atom_site_label_1
_geom_torsion_atom_site_label_2
_geom_torsion_atom_site_label_3
_geom_torsion_atom_site_label_4
_geom_torsion
_geom_torsion_site_symmetry_1
_geom_torsion_site_symmetry_2
_geom_torsion_site_symmetry_3
_geom_torsion_site_symmetry_4
_geom_torsion_publ_flag
C1 C2 C3 C4 -168(3) . . . . ?
C1 C2 C3 C13 31(5) . . . . ?
C2 C3 C4 N4 -108(3) . . . . ?
C13 C3 C4 N4 54(3) . . . . ?
C16 N4 C4 C3 178(2) . . . . ?
C5 N4 C4 C3 -54(3) . . . . ?
C16 N4 C5 C14 178(2) . . . . ?
C4 N4 C5 C14 53(3) . . . . ?
C16 N4 C5 C6 54(3) . . . . ?
C4 N4 C5 C6 -71(3) . . . . ?
N4 C5 C6 C17 156(3) . . . . ?
C14 C5 C6 C17 36(4) . . . . ?
C18 C7 C8 C9 4(5) . . . . ?
C7 C8 C9 C10 -3(5) . . . . ?
C8 C9 C10 C19 4(5) . . . . ?
CM C11 C12 C13 -165(3) . . . . ?
C20 C11 C12 C13 61(5) . . . . ?
C11 C12 C13 C14 -48(5) . . . . ?
C11 C12 C13 C3 -168(3) . . . . ?
C2 C3 C13 C14 107(4) . . . . ?
C4 C3 C13 C14 -54(3) . . . . ?
C2 C3 C13 C12 -124(3) . . . . ?
C4 C3 C13 C12 75(3) . . . . ?
C12 C13 C14 C15 79(4) . . . . ?
C3 C13 C14 C15 -161(3) . . . . ?
C12 C13 C14 C5 -64(3) . . . . ?
C3 C13 C14 C5 56(3) . . . . ?
N4 C5 C14 C13 -57(3) . . . . ?
C6 C5 C14 C13 66(3) . . . . ?
N4 C5 C14 C15 164(3) . . . . ?
C6 C5 C14 C15 -73(4) . . . . ?
C13 C14 C15 O15 10(5) . . . . ?
C5 C14 C15 O15 150(4) . . . . ?
C13 C14 C15 O16 -169(3) . . . . ?
C5 C14 C15 O16 -28(4) . . . . ?
O15 C15 O16 C21 1(5) . . . . ?
C14 C15 O16 C21 179(3) . . . . ?
C5 C6 C17 C20 -71(7) . . . . ?
C5 C6 C17 C18 101(5) . . . . ?
C8 C7 C18 C17 -175(5) . . . . ?
C8 C7 C18 C19 -6(5) . . . . ?
C20 C17 C18 C7 168(4) . . . . ?
C6 C17 C18 C7 -6(8) . . . . ?
C20 C17 C18 C19 -2(5) . . . . ?
C6 C17 C18 C19 -176(4) . . . . ?
C20 N19 C19 C10 -178(4) . . . . ?
C20 N19 C19 C18 -2(4) . . . . ?
C9 C10 C19 N19 170(4) . . . . ?
C9 C10 C19 C18 -6(5) . . . . ?
C7 C18 C19 N19 -170(3) . . . . ?
C17 C18 C19 N19 2(4) . . . . ?
C7 C18 C19 C10 7(5) . . . . ?
C17 C18 C19 C10 179(4) . . . . ?
C18 C17 C20 N19 1(6) . . . . ?
C6 C17 C20 N19 174(4) . . . . ?
C18 C17 C20 C11 178(5) . . . . ?
C6 C17 C20 C11 -9(10) . . . . ?
C19 N19 C20 C17 0(5) . . . . ?
C19 N19 C20 C11 -177(4) . . . . ?
CM C11 C20 C17 -115(6) . . . . ?
C12 C11 C20 C17 18(8) . . . . ?
CM C11 C20 N19 61(6) . . . . ?
C12 C11 C20 N19 -166(4) . . . . ?
C1' C2' C3' C4' -179.4(19) . . . . ?
C1' C2' C3' C13' -16(3) . . . . ?
C2' C3' C4' N4' -151.5(19) . . . . ?
C13' C3' C4' N4' 44(2) . . . . ?
C16' N4' C4' C3' -180.0(16) . . . . ?
C5' N4' C4' C3' -50(2) . . . . ?
C16' N4' C5' C14' -173.4(16) . . . . ?
C4' N4' C5' C14' 56.6(18) . . . . ?
C16' N4' C5' C6' 59(2) . . . . ?
C4' N4' C5' C6' -71(2) . . . . ?
N4' C5' C6' C17' 164(2) . . . . ?
C14' C5' C6' C17' 41(3) . . . . ?
C18' C7' C8' C9' -6(3) . . . . ?
C7' C8' C9' C10' 4(3) . . . . ?
C8' C9' C10' C19' 1(3) . . . . ?
C20' C11' C12' C13' 77(3) . . . . ?
CM C11' C12' C13' -160(2) . . . . ?
C2' C3' C13' C14' 148(2) . . . . ?
C4' C3' C13' C14' -47(2) . . . . ?
C2' C3' C13' C12' -84(2) . . . . ?
C4' C3' C13' C12' 81(2) . . . . ?
C11' C12' C13' C14' -51(3) . . . . ?
C11' C12' C13' C3' -174(2) . . . . ?
C3' C13' C14' C15' -169.4(19) . . . . ?
C12' C13' C14' C15' 68(2) . . . . ?
C3' C13' C14' C5' 59(2) . . . . ?
C12' C13' C14' C5' -64(2) . . . . ?
N4' C5' C14' C13' -64.0(19) . . . . ?
C6' C5' C14' C13' 64(2) . . . . ?
N4' C5' C14' C15' 162.6(18) . . . . ?
C6' C5' C14' C15' -70(2) . . . . ?
C13' C14' C15' O15' 28(3) . . . . ?
C5' C14' C15' O15' 161(2) . . . . ?
C13' C14' C15' O16' -166.3(19) . . . . ?
C5' C14' C15' O16' -34(3) . . . . ?
O15' C15' O16' C21' -15(3) . . . . ?
C14' C15' O16' C21' 179.1(18) . . . . ?
C5' C6' C17' C20' -78(4) . . . . ?
C5' C6' C17' C18' 103(4) . . . . ?
C20' C17' C18' C7' -177(3) . . . . ?
C6' C17' C18' C7' 2(5) . . . . ?
C20' C17' C18' C19' 2(3) . . . . ?
C6' C17' C18' C19' -179(2) . . . . ?
C8' C7' C18' C17' -177(3) . . . . ?
C8' C7' C18' C19' 4(3) . . . . ?
C20' N19' C19' C10' 178(2) . . . . ?
C20' N19' C19' C18' 1(3) . . . . ?
C9' C10' C19' N19' -179(2) . . . . ?
C9' C10' C19' C18' -3(3) . . . . ?
C17' C18' C19' N19' -2(3) . . . . ?
C7' C18' C19' N19' 177.5(19) . . . . ?
C17' C18' C19' C10' -178(2) . . . . ?
C7' C18' C19' C10' 1(3) . . . . ?
C18' C17' C20' N19' -1(4) . . . . ?
C6' C17' C20' N19' 180(3) . . . . ?
C18' C17' C20' C11' -174(3) . . . . ?
C6' C17' C20' C11' 6(6) . . . . ?
C19' N19' C20' C17' 0(3) . . . . ?
C19' N19' C20' C11' 174(2) . . . . ?
C12' C11' C20' C17' -3(5) . . . . ?
CM C11' C20' C17' -122(4) . . . . ?
C12' C11' C20' N19' -176(2) . . . . ?
CM C11' C20' N19' 65(3) . . . . ?
CA CB CC CD -178(2) . . . . ?
CA CB CC CH -66(3) . . . . ?
CB CC CD CE 145(2) . . . . ?
CH CC CD CE 26(2) . . . . ?
CC CD CE CF 42(2) . . . . ?
CC CD CE CI -69(2) . . . . ?
CD CE CF CG -68(2) . . . . ?
CI CE CF CG 42(2) . . . . ?
CE CF CG CT 136(2) . . . . ?
CE CF CG CR -108.9(19) . . . . ?
CE CF CG CH 21(2) . . . . ?
CR CG CT OT -106(4) . . . . ?
CF CG CT OT 10(4) . . . . ?
CH CG CT OT 126(3) . . . . ?
CR CG CT OU 82(3) . . . . ?
CF CG CT OU -162(2) . . . . ?
CH CG CT OU -46(3) . . . . ?
OT CT OU CU 8(4) . . . . ?
CG CT OU CU 180(2) . . . . ?
CH NH CJ CK 90(2) . . . . ?
CI NH CJ CK -28(3) . . . . ?
CI NH CH CC -86(2) . . . . ?
CJ NH CH CC 152.3(17) . . . . ?
CI NH CH CG 36(2) . . . . ?
CJ NH CH CG -86(2) . . . . ?
CB CC CH NH -70(2) . . . . ?
CD CC CH NH 48(2) . . . . ?
CB CC CH CG 167(2) . . . . ?
CD CC CH CG -75.4(19) . . . . ?
CT CG CH NH 174.4(18) . . . . ?
CR CG CH NH 54(2) . . . . ?
CF CG CH NH -69(2) . . . . ?
CT CG CH CC -66(2) . . . . ?
CR CG CH CC 173.8(18) . . . . ?
CF CG CH CC 51(2) . . . . ?
CH NH CI CE 35(2) . . . . ?
CJ NH CI CE 154.9(17) . . . . ?
CF CE CI NH -79(2) . . . . ?
CD CE CI NH 34(2) . . . . ?
NH CJ CK CS -63(3) . . . . ?
CA' CB' CC' CD' 70(3) . . . . ?
CA' CB' CC' CH' -178(2) . . . . ?
CB' CC' CD' CE' 129(2) . . . . ?
CH' CC' CD' CE' 14(2) . . . . ?
CC' CD' CE' CF' 49(2) . . . . ?
CC' CD' CE' CI' -65(2) . . . . ?
CD' CE' CF' CG' -61(3) . . . . ?
CI' CE' CF' CG' 49(3) . . . . ?
CE' CF' CG' CR -109(2) . . . . ?
CE' CF' CG' CT' 126(3) . . . . ?
CE' CF' CG' CH' 6(3) . . . . ?
CR CG' CT' OT' -99(4) . . . . ?
CF' CG' CT' OT' 29(5) . . . . ?
CH' CG' CT' OT' 147(4) . . . . ?
CR CG' CT' OU' 67(3) . . . . ?
CF' CG' CT' OU' -166(3) . . . . ?
CH' CG' CT' OU' -48(3) . . . . ?
OT' CT' OU' CU' -11(5) . . . . ?
CG' CT' OU' CU' -178(2) . . . . ?
CI' NH' CJ' CK' -104(3) . . . . ?
CH' NH' CJ' CK' 49(4) . . . . ?
CI' NH' CH' CC' -60(3) . . . . ?
CJ' NH' CH' CC' 145(2) . . . . ?
CI' NH' CH' CG' 60(3) . . . . ?
CJ' NH' CH' CG' -95(3) . . . . ?
CB' CC' CH' NH' -68(3) . . . . ?
CD' CC' CH' NH' 50(2) . . . . ?
CB' CC' CH' CG' 169(2) . . . . ?
CD' CC' CH' CG' -73(2) . . . . ?
CR CG' CH' NH' 58(2) . . . . ?
CT' CG' CH' NH' 174(2) . . . . ?
CF' CG' CH' NH' -63(2) . . . . ?
CR CG' CH' CC' -176.8(18) . . . . ?
CT' CG' CH' CC' -61(3) . . . . ?
CF' CG' CH' CC' 62(2) . . . . ?
CH' NH' CI' CE' 1(3) . . . . ?
CJ' NH' CI' CE' 158.0(19) . . . . ?
CF' CE' CI' NH' -56(3) . . . . ?
CD' CE' CI' NH' 57(3) . . . . ?
NH' CJ' CK' CS 9(4) . . . . ?
C20 C11 CM CN 32(4) . . . . ?
C12 C11 CM CN -102(3) . . . . ?
C20 C11 CM CO -155(3) . . . . ?
C12 C11 CM CO 71(3) . . . . ?
C20' C11' CM CN 22(2) . . . . ?
C12' C11' CM CN -102.3(18) . . . . ?
C20' C11' CM CO -159.7(15) . . . . ?
C12' C11' CM CO 76(2) . . . . ?
CP CL CO OO -177.6(11) . . . . ?
CP CL CO CM 0.7(17) . . . . ?
C11 CM CO CL -169(2) . . . . ?
CN CM CO CL 4.1(17) . . . . ?
C11' CM CO CL -174.4(14) . . . . ?
C11 CM CO OO 10(2) . . . . ?
CN CM CO OO -177.5(10) . . . . ?
C11' CM CO OO 4.0(18) . . . . ?
CL CO OO CV -6.8(19) . . . . ?
CM CO OO CV 174.9(12) . . . . ?
C11 CM CN CQ 168(2) . . . . ?
CO CM CN CQ -4.4(15) . . . . ?
C11' CM CN CQ 174.1(13) . . . . ?
CO CL CP CQ -4.8(15) . . . . ?
CO CL CP CS 175.6(11) . . . . ?
CL CP CQ CN 4.5(15) . . . . ?
CS CP CQ CN -175.9(10) . . . . ?
CL CP CQ NQ -178.5(9) . . . . ?
CS CP CQ NQ 1.2(12) . . . . ?
CM CN CQ CP 0.2(16) . . . . ?
CM CN CQ NQ -176.2(11) . . . . ?
CP CQ NQ CR -0.5(12) . . . . ?
CN CQ NQ CR 176.3(11) . . . . ?
CQ NQ CR CS -0.4(12) . . . . ?
CQ NQ CR CG' -177.5(13) . . . . ?
CQ NQ CR CG 177.0(13) . . . . ?
CT' CG' CR CS -131.9(17) . . . . ?
CF' CG' CR CS 100(2) . . . . ?
CH' CG' CR CS -15(3) . . . . ?
CT' CG' CR NQ 44.3(19) . . . . ?
CF' CG' CR NQ -83.8(17) . . . . ?
CH' CG' CR NQ 160.9(13) . . . . ?
CT CG CR CS -139.0(15) . . . . ?
CF CG CR CS 104.4(18) . . . . ?
CH CG CR CS -19(3) . . . . ?
CT CG CR NQ 44.3(19) . . . . ?
CF CG CR NQ -72.3(17) . . . . ?
CH CG CR NQ 164.3(15) . . . . ?
NQ CR CS CK' -175(2) . . . . ?
CG' CR CS CK' 2(3) . . . . ?
NQ CR CS CP 1.1(12) . . . . ?
CG' CR CS CP 177.4(17) . . . . ?
CG CR CS CP -175.8(15) . . . . ?
NQ CR CS CK 169.2(15) . . . . ?
CG CR CS CK -8(3) . . . . ?
CJ' CK' CS CR -19(4) . . . . ?
CJ' CK' CS CP 166(2) . . . . ?
CQ CP CS CR -1.4(12) . . . . ?
CL CP CS CR 178.2(11) . . . . ?
CQ CP CS CK' 175.5(17) . . . . ?
CL CP CS CK' -5(2) . . . . ?
CQ CP CS CK -169.3(15) . . . . ?
CL CP CS CK 10(2) . . . . ?
CJ CK CS CR 34(3) . . . . ?
CJ CK CS CP -160.5(16) . . . . ?
